data_7155535
loop_
_publ_author_name
'Sapegin, Alexander'
'Osipyan, Angelina'
'Krasavin, Mikhail'

_publ_section_title
;
 Structurally diverse arene-fused ten-membered lactams accessed via
 hydrolytic imidazoline ring expansion.
;
_journal_issue 14
_journal_name_full 'Organic &amp; biomolecular chemistry'
_journal_page_first 2906
_journal_page_last 2909
_journal_paper_doi 10.1039/c7ob00535k
_journal_volume 15
_journal_year 2017
_chemical_formula_moiety 'C15 H13 N4 O4'
_chemical_formula_sum 'C15 H14 N4 O4'
_chemical_formula_weight 314.30
_chemical_name_systematic '8-Methyl-2-nitro-7,8-dihydro-5H-benzo[i]pyrido[3,2-b][1,4,7]oxadiazecin-9(6H)-one '
_space_group_crystal_system orthorhombic
_space_group_IT_number 61
_space_group_name_Hall '-P 2ac 2ab'
_space_group_name_H-M_alt 'P b c a'
_symmetry_space_group_name_Hall '-P 2ac 2ab'
_symmetry_space_group_name_H-M 'P b c a'
_atom_sites_solution_hydrogens geom
_atom_sites_solution_primary direct
_atom_sites_solution_secondary difmap
_audit_creation_date 2016-12-05
_audit_creation_method
;
Olex2 1.2
(compiled 2016.11.30 svn.r3356 for OlexSys, GUI svn.r5269)
;
_audit_update_record
;
2016-12-05 deposited with the CCDC.
2017-03-14 downloaded from the CCDC.
;
_cell_angle_alpha 90.00
_cell_angle_beta 90.00
_cell_angle_gamma 90.00
_cell_formula_units_Z 8
_cell_length_a 15.0497(7)
_cell_length_b 11.1392(5)
_cell_length_c 16.514(5)
_cell_measurement_temperature 293(2)
_cell_volume 2768.4(9)
_computing_molecular_graphics 'Olex2 (Dolomanov et al., 2009)'
_computing_publication_material 'Olex2 (Dolomanov et al., 2009)'
_computing_structure_refinement 'XH (Sheldrick, 2008)'
_computing_structure_solution 'SIR2004 (Burla et al., 2007)'
_diffrn_ambient_temperature 293(2)
_diffrn_measured_fraction_theta_full 0.997
_diffrn_measured_fraction_theta_max 0.997
_diffrn_radiation_monochromator graphite
_diffrn_radiation_type MoK\a
_diffrn_radiation_wavelength 0.71073
_diffrn_reflns_av_R_equivalents 0.0299
_diffrn_reflns_av_unetI/netI 0.0327
_diffrn_reflns_limit_h_max 15
_diffrn_reflns_limit_h_min -19
_diffrn_reflns_limit_k_max 12
_diffrn_reflns_limit_k_min -14
_diffrn_reflns_limit_l_max 18
_diffrn_reflns_limit_l_min -21
_diffrn_reflns_number 11083
_diffrn_reflns_theta_full 27.48
_diffrn_reflns_theta_max 27.48
_diffrn_reflns_theta_min 2.59
_diffrn_source 'fine-focus sealed tube'
_exptl_absorpt_coefficient_mu 0.099
_exptl_crystal_colour white
_exptl_crystal_density_diffrn 1.320
_exptl_crystal_density_method 'not measured'
_exptl_crystal_F_000 1148
_exptl_crystal_recrystallization_method 'Re-crystallisation from solvent: propanol-2'
_exptl_crystal_size_max 0.20
_exptl_crystal_size_mid 0.20
_exptl_crystal_size_min 0.18
_refine_diff_density_max 0.874
_refine_diff_density_min -0.217
_refine_diff_density_rms 0.053
_refine_ls_extinction_method none
_refine_ls_goodness_of_fit_ref 1.062
_refine_ls_hydrogen_treatment refall
_refine_ls_matrix_type full
_refine_ls_number_parameters 209
_refine_ls_number_reflns 3167
_refine_ls_number_restraints 0
_refine_ls_restrained_S_all 1.062
_refine_ls_R_factor_all 0.0532
_refine_ls_R_factor_gt 0.0415
_refine_ls_shift/su_max 0.026
_refine_ls_shift/su_mean 0.002
_refine_ls_structure_factor_coef Fsqd
_refine_ls_weighting_details 'calc w=1/[\s^2^(Fo^2^)+(0.0401P)^2^+1.6886P] where P=(Fo^2^+2Fc^2^)/3'
_refine_ls_weighting_scheme calc
_refine_ls_wR_factor_gt 0.0967
_refine_ls_wR_factor_ref 0.1032
_reflns_number_gt 2614
_reflns_number_total 3167
_reflns_threshold_expression >2sigma(I)
_cod_data_source_file c7ob00535k2.cif
_cod_data_source_block mk-1
_cod_depositor_comments
;
          Adding full bibliography for 7155535.cif.

2018-03-13
Z value changed to be consistent with given formula                 miguel
;
_cod_original_formula_moiety '1.14(C15 H13 N4 O4)'
_cod_original_formula_units_Z 7
_cod_original_cell_volume 2768.5(8)
_cod_database_code 7155535
_olex2_refinement_description
;
;
_olex2_submission_special_instructions 'No special instructions were received'

loop_
_space_group_symop_id
_space_group_symop_operation_xyz
1 'x, y, z'
2 '-x+1/2, -y, z+1/2'
3 'x+1/2, -y+1/2, -z'
4 '-x, y+1/2, -z+1/2'
5 '-x, -y, -z'
6 'x-1/2, y, -z-1/2'
7 '-x-1/2, y-1/2, z'
8 'x, -y-1/2, z-1/2'

loop_
_atom_site_label
_atom_site_type_symbol
_atom_site_fract_x
_atom_site_fract_y
_atom_site_fract_z
_atom_site_U_iso_or_equiv
_atom_site_adp_type
_atom_site_occupancy
_atom_site_calc_flag
O1 O 0.11954(7) 0.15134(9) 0.20032(6) 0.0159(2) Uani 1 d
O2 O 0.11592(8) -0.02650(11) -0.07854(8) 0.0258(3) Uani 1 d
N3 N 0.18744(8) 0.47155(11) 0.11321(8) 0.0135(3) Uani 1 d
O4 O 0.03350(8) 0.09658(11) -0.14740(7) 0.0252(3) Uani 1 d
C5 C 0.03422(10) 0.49767(13) 0.16718(10) 0.0163(3) Uani 1 d
H5A H 0.0001 0.5394 0.2083 0.020 Uiso 1 calc
H5B H 0.0109 0.5200 0.1145 0.020 Uiso 1 calc
C6 C 0.06154(10) 0.14113(14) -0.01325(9) 0.0146(3) Uani 1 d
N7 N 0.07148(9) 0.06558(12) -0.08423(8) 0.0175(3) Uani 1 d
N9 N 0.02583(8) 0.36782(11) 0.17861(8) 0.0149(3) Uani 1 d
N10 N 0.00677(9) 0.32470(12) 0.04146(8) 0.0162(3) Uani 1 d
C11 C 0.19281(10) 0.18361(13) 0.32270(9) 0.0144(3) Uani 1 d
H11 H 0.1587 0.1206 0.3426 0.017 Uiso 1 calc
C12 C 0.30520(10) 0.33328(14) 0.34269(9) 0.0154(3) Uani 1 d
H12 H 0.3472 0.3703 0.3755 0.019 Uiso 1 calc
C13 C 0.03978(9) 0.29272(13) 0.11435(9) 0.0133(3) Uani 1 d
C14 C 0.08740(10) 0.18381(13) 0.12477(9) 0.0133(3) Uani 1 d
C15 C 0.18233(10) 0.51845(14) 0.03007(9) 0.0162(3) Uani 1 d
H15A H 0.1250 0.5005 0.0076 0.024 Uiso 1 calc
H15B H 0.2276 0.4816 -0.0025 0.024 Uiso 1 calc
H15C H 0.1910 0.6038 0.0308 0.024 Uiso 1 calc
C16 C 0.29322(10) 0.37141(13) 0.26346(9) 0.0147(3) Uani 1 d
H16 H 0.3277 0.4343 0.2438 0.018 Uiso 1 calc
C17 C 0.18187(9) 0.22102(13) 0.24266(9) 0.0126(3) Uani 1 d
C18 C 0.09833(10) 0.10683(13) 0.06086(9) 0.0137(3) Uani 1 d
H18 H 0.1289 0.0348 0.0666 0.016 Uiso 1 calc
C19 C 0.25407(10) 0.23946(14) 0.37275(9) 0.0153(3) Uani 1 d
H19 H 0.2609 0.2143 0.4261 0.018 Uiso 1 calc
C20 C 0.23056(9) 0.31779(13) 0.21223(9) 0.0120(3) Uani 1 d
C21 C 0.01691(10) 0.24940(14) -0.02027(9) 0.0167(3) Uani 1 d
H21 H -0.0070 0.2703 -0.0703 0.020 Uiso 1 calc
C22 C 0.13264(10) 0.53443(13) 0.17314(10) 0.0153(3) Uani 1 d
H22A H 0.1378 0.6203 0.1648 0.018 Uiso 1 calc
H22B H 0.1545 0.5164 0.2270 0.018 Uiso 1 calc
O8 O 0.26611(7) 0.30807(10) 0.07216(6) 0.0171(2) Uani 1 d
C1A C 0.22766(9) 0.36411(13) 0.12608(9) 0.0119(3) Uani 1 d

loop_
_atom_site_aniso_label
_atom_site_aniso_U_11
_atom_site_aniso_U_22
_atom_site_aniso_U_33
_atom_site_aniso_U_23
_atom_site_aniso_U_13
_atom_site_aniso_U_12
O1 0.0190(5) 0.0161(5) 0.0125(5) 0.0038(4) -0.0048(4) -0.0052(4)
O2 0.0247(6) 0.0262(6) 0.0265(7) -0.0105(5) -0.0022(5) 0.0061(5)
N3 0.0155(6) 0.0139(6) 0.0110(6) 0.0015(5) -0.0001(5) 0.0007(5)
O4 0.0353(7) 0.0280(7) 0.0122(6) 0.0003(5) -0.0037(5) -0.0047(5)
C5 0.0168(7) 0.0158(7) 0.0163(8) -0.0025(6) -0.0008(6) 0.0042(6)
C6 0.0148(7) 0.0170(7) 0.0121(7) -0.0011(6) 0.0011(6) -0.0038(6)
N7 0.0173(6) 0.0203(7) 0.0147(7) -0.0013(6) 0.0013(5) -0.0057(5)
N9 0.0139(6) 0.0162(6) 0.0145(6) -0.0020(5) 0.0007(5) -0.0002(5)
N10 0.0158(6) 0.0176(6) 0.0150(7) 0.0005(5) -0.0035(5) -0.0001(5)
C11 0.0154(7) 0.0144(7) 0.0135(7) 0.0029(6) 0.0008(6) 0.0007(6)
C12 0.0143(7) 0.0187(7) 0.0133(7) -0.0030(6) -0.0031(6) 0.0015(6)
C13 0.0101(6) 0.0167(7) 0.0130(7) 0.0009(6) 0.0007(6) -0.0032(5)
C14 0.0115(7) 0.0167(7) 0.0119(7) 0.0026(6) -0.0016(6) -0.0038(6)
C15 0.0184(7) 0.0171(7) 0.0132(7) 0.0037(6) -0.0019(6) -0.0010(6)
C16 0.0137(7) 0.0144(7) 0.0159(8) 0.0003(6) 0.0005(6) -0.0006(6)
C17 0.0124(7) 0.0138(7) 0.0115(7) -0.0017(6) -0.0013(6) 0.0009(5)
C18 0.0116(7) 0.0132(7) 0.0163(8) 0.0015(6) -0.0007(6) -0.0023(5)
C19 0.0181(7) 0.0184(7) 0.0093(7) 0.0006(6) -0.0015(6) 0.0047(6)
C20 0.0131(7) 0.0128(7) 0.0102(7) 0.0000(6) 0.0006(6) 0.0025(5)
C21 0.0190(8) 0.0199(7) 0.0111(7) 0.0019(6) -0.0038(6) -0.0030(6)
C22 0.0169(7) 0.0136(7) 0.0153(7) -0.0020(6) -0.0009(6) 0.0019(6)
O8 0.0211(6) 0.0178(5) 0.0125(5) -0.0010(4) 0.0017(4) 0.0023(4)
C1A 0.0111(7) 0.0133(7) 0.0113(7) -0.0006(6) -0.0013(6) -0.0030(5)

loop_
_atom_type_symbol
_atom_type_description
_atom_type_scat_dispersion_real
_atom_type_scat_dispersion_imag
_atom_type_scat_source
C C 0.0033 0.0016 'International Tables Vol C Tables 4.2.6.8 and 6.1.1.4'
H H 0.0000 0.0000 'International Tables Vol C Tables 4.2.6.8 and 6.1.1.4'
N N 0.0061 0.0033 'International Tables Vol C Tables 4.2.6.8 and 6.1.1.4'
O O 0.0106 0.0060 'International Tables Vol C Tables 4.2.6.8 and 6.1.1.4'

loop_
_geom_angle_atom_site_label_1
_geom_angle_atom_site_label_2
_geom_angle_atom_site_label_3
_geom_angle
C14 O1 C17 122.50(11)
C22 N3 C15 115.52(12)
C1A N3 C15 118.85(12)
C1A N3 C22 124.47(13)
H5A C5 H5B 108.2
N9 C5 H5A 109.7
N9 C5 H5B 109.7
N9 C5 C22 109.72(12)
C22 C5 H5A 109.7
C22 C5 H5B 109.7
C18 C6 N7 120.56(14)
C21 C6 N7 119.17(14)
C21 C6 C18 120.25(14)
O2 N7 O4 123.26(14)
O2 N7 C6 118.61(13)
O4 N7 C6 118.12(13)
C13 N9 C5 119.41(13)
C21 N10 C13 118.37(13)
C17 C11 H11 119.7
C19 C11 H11 119.7
C19 C11 C17 120.62(14)
C16 C12 H12 120.2
C16 C12 C19 119.69(14)
C19 C12 H12 120.2
N9 C13 C14 120.42(14)
N10 C13 N9 118.29(13)
N10 C13 C14 121.29(14)
O1 C14 C13 120.55(13)
C18 C14 O1 119.23(13)
C18 C14 C13 120.15(14)
N3 C15 H15A 109.5
N3 C15 H15B 109.5
N3 C15 H15C 109.5
H15A C15 H15B 109.5
H15A C15 H15C 109.5
H15B C15 H15C 109.5
C12 C16 H16 119.1
C12 C16 C20 121.77(14)
C20 C16 H16 119.1
C11 C17 O1 112.68(13)
C20 C17 O1 126.72(13)
C20 C17 C11 120.61(13)
C6 C18 H18 121.4
C14 C18 C6 117.15(14)
C14 C18 H18 121.4
C11 C19 C12 119.54(14)
C11 C19 H19 120.2
C12 C19 H19 120.2
C16 C20 C1A 116.21(13)
C17 C20 C16 117.71(14)
C17 C20 C1A 125.86(13)
C6 C21 H21 118.6
N10 C21 C6 122.75(14)
N10 C21 H21 118.6
N3 C22 C5 111.77(12)
N3 C22 H22A 109.3
N3 C22 H22B 109.3
C5 C22 H22A 109.3
C5 C22 H22B 109.3
H22A C22 H22B 107.9
N3 C1A C20 117.40(13)
O8 C1A N3 122.88(14)
O8 C1A C20 119.55(13)

loop_
_geom_bond_atom_site_label_1
_geom_bond_atom_site_label_2
_geom_bond_distance
O1 C14 1.3862(18)
O1 C17 1.4040(17)
O2 N7 1.2281(18)
N3 C15 1.4709(19)
N3 C22 1.4664(19)
N3 C1A 1.3579(19)
O4 N7 1.2387(18)
C5 H5A 0.9700
C5 H5B 0.9700
C5 N9 1.4641(19)
C5 C22 1.540(2)
C6 N7 1.451(2)
C6 C18 1.397(2)
C6 C21 1.385(2)
N9 C13 1.368(2)
N10 C13 1.350(2)
N10 C21 1.329(2)
C11 H11 0.9300
C11 C17 1.396(2)
C11 C19 1.386(2)
C12 H12 0.9300
C12 C16 1.387(2)
C12 C19 1.389(2)
C13 C14 1.419(2)
C14 C18 1.370(2)
C15 H15A 0.9600
C15 H15B 0.9600
C15 H15C 0.9600
C16 H16 0.9300
C16 C20 1.401(2)
C17 C20 1.397(2)
C18 H18 0.9300
C19 H19 0.9300
C20 C1A 1.514(2)
C21 H21 0.9300
C22 H22A 0.9700
C22 H22B 0.9700
O8 C1A 1.2319(18)
